data_2210939
loop_
_publ_author_name
'Wang, Zhi-Guo'
'Wang, Yu-Zhou'
'She, Neng-Fang'
'Gao, Meng'

_publ_section_title
;
 1,2,4,5-Tetrakis(bromomethyl)benzene
;
_journal_coeditor_code CI2194
_journal_issue 11
_journal_name_full 'Acta Crystallographica Section E'
_journal_page_first o5106
_journal_page_last o5107
_journal_paper_doi 10.1107/S1600536806042334
_journal_volume 62
_journal_year 2006
_chemical_formula_iupac 'C10 H10 Br4'
_chemical_formula_moiety 'C10 H10 Br4'
_chemical_formula_sum 'C10 H10 Br4'
_chemical_formula_weight 449.82
_chemical_name_systematic
;
1,2,4,5-tetrakis(bromomethyl)benzene
;
_space_group_IT_number 14
_symmetry_cell_setting monoclinic
_symmetry_space_group_name_Hall '-P 2ybc'
_symmetry_space_group_name_H-M 'P 1 21/c 1'
_atom_sites_solution_hydrogens geom
_atom_sites_solution_primary direct
_atom_sites_solution_secondary difmap
_audit_creation_method SHELXL-97
_cell_angle_alpha 90.00
_cell_angle_beta 103.638(4)
_cell_angle_gamma 90.00
_cell_formula_units_Z 2
_cell_length_a 6.9695(14)
_cell_length_b 9.880(2)
_cell_length_c 9.2352(19)
_cell_measurement_reflns_used 1394
_cell_measurement_temperature 298(2)
_cell_measurement_theta_max 27.10
_cell_measurement_theta_min 3.01
_cell_volume 618.0(2)
_computing_cell_refinement 'SAINT-Plus (Bruker, 2001)'
_computing_data_collection 'SMART (Bruker, 2001)'
_computing_data_reduction SAINT-Plus
_computing_molecular_graphics 'PLATON (Spek, 2003)'
_computing_publication_material PLATON
_computing_structure_refinement 'SHELXL97 (Sheldrick, 1997)'
_computing_structure_solution 'SHELXS97 (Sheldrick, 1997)'
_diffrn_ambient_temperature 298(2)
_diffrn_measured_fraction_theta_full 0.998
_diffrn_measured_fraction_theta_max 0.998
_diffrn_measurement_device_type 'Bruker SMART CCD area-detector'
_diffrn_measurement_method '\f and \w'
_diffrn_radiation_monochromator graphite
_diffrn_radiation_source 'fine-focus sealed tube'
_diffrn_radiation_type MoK\a
_diffrn_radiation_wavelength 0.71073
_diffrn_reflns_av_R_equivalents 0.0390
_diffrn_reflns_av_sigmaI/netI 0.0462
_diffrn_reflns_limit_h_max 8
_diffrn_reflns_limit_h_min -8
_diffrn_reflns_limit_k_max 12
_diffrn_reflns_limit_k_min -11
_diffrn_reflns_limit_l_max 11
_diffrn_reflns_limit_l_min -6
_diffrn_reflns_number 3526
_diffrn_reflns_theta_full 27.00
_diffrn_reflns_theta_max 27.00
_diffrn_reflns_theta_min 3.01
_diffrn_standards_number 0
_exptl_absorpt_coefficient_mu 12.984
_exptl_absorpt_correction_T_max 0.1810
_exptl_absorpt_correction_T_min 0.1810
_exptl_absorpt_correction_type multi-scan
_exptl_absorpt_process_details '(SADABS; Sheldrick, 2003)'
_exptl_crystal_colour colourless
_exptl_crystal_density_diffrn 2.417
_exptl_crystal_density_method 'not measured'
_exptl_crystal_description Block
_exptl_crystal_F_000 420
_exptl_crystal_size_max 0.20
_exptl_crystal_size_mid 0.20
_exptl_crystal_size_min 0.20
_refine_diff_density_max 0.572
_refine_diff_density_min -0.608
_refine_ls_extinction_method none
_refine_ls_goodness_of_fit_ref 1.033
_refine_ls_hydrogen_treatment constr
_refine_ls_matrix_type full
_refine_ls_number_parameters 64
_refine_ls_number_reflns 1343
_refine_ls_number_restraints 0
_refine_ls_restrained_S_all 1.033
_refine_ls_R_factor_all 0.0506
_refine_ls_R_factor_gt 0.0372
_refine_ls_shift/su_max 0.001
_refine_ls_shift/su_mean 0.000
_refine_ls_structure_factor_coef Fsqd
_refine_ls_weighting_details 'calc w=1/[\s^2^(Fo^2^)+(0.0450P)^2^+0.7024P] where P=(Fo^2^+2Fc^2^)/3'
_refine_ls_weighting_scheme calc
_refine_ls_wR_factor_gt 0.0916
_refine_ls_wR_factor_ref 0.0974
_reflns_number_gt 1067
_reflns_number_total 1343
_reflns_threshold_expression I>2\s(I)
_cod_data_source_file ci2194.cif
_cod_data_source_block I
_cod_original_sg_symbol_H-M 'P 21/c'
_cod_database_code 2210939
_cod_database_fobs_code 2210939

loop_
_symmetry_equiv_pos_as_xyz
'x, y, z'
'-x, y+1/2, -z+1/2'
'-x, -y, -z'
'x, -y-1/2, z-1/2'

loop_
_atom_site_type_symbol
_atom_site_label
_atom_site_fract_x
_atom_site_fract_y
_atom_site_fract_z
_atom_site_U_iso_or_equiv
_atom_site_adp_type
_atom_site_calc_flag
_atom_site_refinement_flags
_atom_site_occupancy
Br Br1 0.27950(9) 0.86420(5) 1.00357(6) 0.0482(2) Uani d . 1
Br Br2 -0.27607(9) 0.83080(5) 0.79953(6) 0.0496(2) Uani d . 1
C C1 0.1369(7) 0.5903(4) 0.9656(5) 0.0316(10) Uani d . 1
C C2 -0.0561(7) 0.5880(4) 0.8778(5) 0.0314(10) Uani d . 1
C C3 0.1882(7) 0.5028(4) 1.0863(5) 0.0321(10) Uani d . 1
H H3 0.3163 0.5054 1.1451 0.039 Uiso calc R 1
C C4 0.2977(8) 0.6786(5) 0.9324(6) 0.0418(12) Uani d . 1
H H4A 0.2870 0.6800 0.8258 0.050 Uiso calc R 1
H H4B 0.4254 0.6409 0.9801 0.050 Uiso calc R 1
C C5 -0.1232(9) 0.6802(5) 0.7472(6) 0.0436(12) Uani d . 1
H H5A -0.2038 0.6300 0.6647 0.052 Uiso calc R 1
H H5B -0.0093 0.7151 0.7159 0.052 Uiso calc R 1

loop_
_atom_site_aniso_label
_atom_site_aniso_U_11
_atom_site_aniso_U_22
_atom_site_aniso_U_33
_atom_site_aniso_U_12
_atom_site_aniso_U_13
_atom_site_aniso_U_23
Br1 0.0684(4) 0.0245(3) 0.0521(4) -0.0120(2) 0.0153(3) -0.0004(2)
Br2 0.0617(4) 0.0330(3) 0.0511(4) 0.0115(2) 0.0074(3) 0.0044(2)
C1 0.047(3) 0.018(2) 0.035(2) -0.0032(18) 0.019(2) -0.0069(17)
C2 0.049(3) 0.019(2) 0.029(2) 0.0046(18) 0.014(2) -0.0026(16)
C3 0.038(2) 0.023(2) 0.035(2) -0.0028(17) 0.0068(19) -0.0061(18)
C4 0.052(3) 0.031(3) 0.050(3) -0.010(2) 0.026(3) -0.010(2)
C5 0.063(3) 0.034(3) 0.037(3) 0.008(2) 0.017(2) 0.002(2)

loop_
_atom_type_symbol
_atom_type_description
_atom_type_scat_dispersion_real
_atom_type_scat_dispersion_imag
_atom_type_scat_source
C C 0.0033 0.0016 'International Tables Vol C Tables 4.2.6.8 and 6.1.1.4'
H H 0.0000 0.0000 'International Tables Vol C Tables 4.2.6.8 and 6.1.1.4'
Br Br -0.2901 2.4595 'International Tables Vol C Tables 4.2.6.8 and 6.1.1.4'

loop_
_geom_angle_atom_site_label_1
_geom_angle_atom_site_label_2
_geom_angle_atom_site_label_3
_geom_angle_site_symmetry_1
_geom_angle
_geom_angle_publ_flag
C3 C1 C2 . 119.1(4) ?
C3 C1 C4 . 117.4(4) yes
C2 C1 C4 . 123.4(4) yes
C3 C2 C1 3_567 118.4(4) y
C3 C2 C5 3_567 119.4(5) ?
C1 C2 C5 . 122.2(4) y
C2 C3 C1 3_567 122.5(4) ?
C2 C3 H3 3_567 118.7 ?
C1 C3 H3 . 118.7 ?
C1 C4 Br1 . 111.3(3) yes
C1 C4 H4A . 109.4 ?
Br1 C4 H4A . 109.4 ?
C1 C4 H4B . 109.4 ?
Br1 C4 H4B . 109.4 ?
H4A C4 H4B . 108.0 ?
C2 C5 Br2 . 110.4(3) yes
C2 C5 H5A . 109.6 ?
Br2 C5 H5A . 109.6 ?
C2 C5 H5B . 109.6 ?
Br2 C5 H5B . 109.6 ?
H5A C5 H5B . 108.1 ?

loop_
_geom_bond_atom_site_label_1
_geom_bond_atom_site_label_2
_geom_bond_site_symmetry_2
_geom_bond_distance
_geom_bond_publ_flag
Br1 C4 . 1.962(5) y
Br2 C5 . 1.956(5) y
C1 C3 . 1.389(6) ?
C1 C2 . 1.398(7) ?
C1 C4 . 1.508(6) ?
C2 C3 3_567 1.380(6) ?
C2 C5 . 1.495(7) ?
C3 C2 3_567 1.380(6) ?
C3 H3 . 0.93 ?
C4 H4A . 0.97 ?
C4 H4B . 0.97 ?
C5 H5A . 0.97 ?
C5 H5B . 0.97 ?

loop_
_geom_torsion_atom_site_label_1
_geom_torsion_atom_site_label_2
_geom_torsion_atom_site_label_3
_geom_torsion_atom_site_label_4
_geom_torsion_site_symmetry_1
_geom_torsion_site_symmetry_4
_geom_torsion
C3 C1 C2 C3 . 3_567 -0.7(7)
C4 C1 C2 C3 . 3_567 176.2(4)
C3 C1 C2 C5 . . 179.3(4)
C4 C1 C2 C5 . . -3.8(7)
C2 C1 C3 C2 . 3_567 0.7(7)
C4 C1 C3 C2 . 3_567 -176.4(4)
C3 C1 C4 Br1 . . -101.9(4)
C2 C1 C4 Br1 . . 81.1(5)
C3 C2 C5 Br2 3_567 . 78.0(5)
C1 C2 C5 Br2 . . -101.9(5)
